data_1555019
loop_
_publ_author_name
'Hahn, Lena'
'Wadepohl, Hubert'
'Gade, Lutz H.'

_publ_section_title
;
 Tetralithiated tetraazaperopyrene as a key intermediate for the synthesis
 of functionalized derivatives.
;
_journal_issue 9
_journal_name_full 'Organic letters'
_journal_page_first 2266
_journal_page_last 2269
_journal_paper_doi 10.1021/acs.orglett.5b00942
_journal_volume 17
_journal_year 2015
_chemical_formula_moiety 'C32 H4 F26 N4'
_chemical_formula_sum 'C32 H4 F26 N4'
_chemical_formula_weight 938.39
_space_group_crystal_system triclinic
_space_group_IT_number 2
_space_group_name_Hall '-P 1'
_space_group_name_H-M_alt 'P -1'
_symmetry_cell_setting triclinic
_symmetry_Int_Tables_number 2
_symmetry_space_group_name_H-M 'P -1'
_atom_sites_solution_hydrogens difmap
_atom_sites_solution_primary iterative
_atom_sites_solution_secondary difmap
_audit_block_code ga_lh10
_audit_creation_date
;
'Fri Sep 26 15:17:22 2014'
;
_audit_creation_method
;
Olex2 1.2
(compiled 2014.08.28 svn.r2986 for OlexSys, GUI svn.r4874)
;
_audit_update_record '26.09.2014 15:19:50 CEST UTC+02:00  by encif'
_cell_angle_alpha 103.878(3)
_cell_angle_beta 100.265(2)
_cell_angle_gamma 98.230(3)
_cell_formula_units_Z 1
_cell_length_a 6.15317(18)
_cell_length_b 9.3804(3)
_cell_length_c 13.8177(4)
_cell_measurement_reflns_used 7785
_cell_measurement_temperature 120(1)
_cell_measurement_theta_max 70.4210
_cell_measurement_theta_min 4.9430
_cell_volume 747.31(4)
_computing_cell_refinement
;
CrysAlisPro, Agilent Technologies,
Version 1.171.37.34k (release 13-08-2014 CrysAlis171 .NET)
(compiled Aug 13 2014,16:31:05)
;
_computing_data_collection
;
CrysAlisPro, Agilent Technologies,
Version 1.171.37.34k (release 13-08-2014 CrysAlis171 .NET)
(compiled Aug 13 2014,16:31:05)
;
_computing_data_reduction
;
CrysAlisPro, Agilent Technologies,
Version 1.171.37.34k (release 13-08-2014 CrysAlis171 .NET)
(compiled Aug 13 2014,16:31:05)
;
_computing_molecular_graphics 'Olex2 (Dolomanov et al., 2009)'
_computing_publication_material 'encif (Wadepohl, 2009-14); encifer 1.4 (CCDC, 2011)'
_computing_structure_refinement 'ShelXL (Sheldrick, 2008)'
_computing_structure_solution 'SUPERFLIP (Palatinus, 2007-2009)'
_diffrn_ambient_environment N~2~
_diffrn_ambient_temperature 120(1)
_diffrn_detector 'CCD plate'
_diffrn_detector_area_resol_mean 7.9621
_diffrn_detector_type Eos
_diffrn_measured_fraction_theta_full 0.983
_diffrn_measured_fraction_theta_max 0.975
_diffrn_measurement_details
;
#__ type_ start__ end____ width___ exp.time_
  1 omega  -24.00   20.00   1.0000    1.0000
omega____ theta____ kappa____ phi______ frames
    -        0.0000  -38.0000  -90.0000 44

#__ type_ start__ end____ width___ exp.time_
  2 omega    2.00   72.00   1.0000    1.0000
omega____ theta____ kappa____ phi______ frames
    -        0.0000   19.0000   90.0000 70

#__ type_ start__ end____ width___ exp.time_
  3 omega  -17.00   15.00   1.0000    1.0000
omega____ theta____ kappa____ phi______ frames
    -        0.0000   57.0000   30.0000 32

#__ type_ start__ end____ width___ exp.time_
  4 omega  -72.00  -29.00   1.0000    1.0000
omega____ theta____ kappa____ phi______ frames
    -        0.0000  -38.0000  -90.0000 43

#__ type_ start__ end____ width___ exp.time_
  5 omega    2.00   28.00   1.0000    1.0000
omega____ theta____ kappa____ phi______ frames
    -       22.0000   78.0000  -82.6278 26

#__ type_ start__ end____ width___ exp.time_
  6 omega    9.00   37.00   1.0000    2.0000
omega____ theta____ kappa____ phi______ frames
    -       30.0000   79.0000 -149.6426 28

#__ type_ start__ end____ width___ exp.time_
  7 omega    2.00   27.00   1.0000    2.0000
omega____ theta____ kappa____ phi______ frames
    -       34.0000   80.0000   65.8336 25

#__ type_ start__ end____ width___ exp.time_
  8 omega    7.00   32.00   1.0000    2.0000
omega____ theta____ kappa____ phi______ frames
    -       38.0000   78.0000   92.6666 25

#__ type_ start__ end____ width___ exp.time_
  9 omega    7.00   32.00   1.0000    2.0000
omega____ theta____ kappa____ phi______ frames
    -       38.0000   79.0000 -136.4025 25

#__ type_ start__ end____ width___ exp.time_
 10 omega    6.00   31.00   1.0000    2.0000
omega____ theta____ kappa____ phi______ frames
    -       38.0000   80.0000  129.8525 25

#__ type_ start__ end____ width___ exp.time_
 11 omega   21.00   72.00   1.0000    2.0000
omega____ theta____ kappa____ phi______ frames
    -       46.0000   75.0000  125.6454 51

#__ type_ start__ end____ width___ exp.time_
 12 omega   15.00   40.00   1.0000    2.0000
omega____ theta____ kappa____ phi______ frames
    -       46.0000   78.0000  -72.1337 25

#__ type_ start__ end____ width___ exp.time_
 13 omega   19.00   44.00   1.0000    2.0000
omega____ theta____ kappa____ phi______ frames
    -       50.0000   78.0000  -34.8195 25

#__ type_ start__ end____ width___ exp.time_
 14 omega  -17.00   83.00   1.0000    2.0000
omega____ theta____ kappa____ phi______ frames
    -       54.0000  -79.0000   97.3656 100

#__ type_ start__ end____ width___ exp.time_
 15 omega   25.00   51.00   1.0000    2.0000
omega____ theta____ kappa____ phi______ frames
    -       54.0000   77.0000  120.0000 26

#__ type_ start__ end____ width___ exp.time_
 16 omega  -16.00   83.00   1.0000    2.0000
omega____ theta____ kappa____ phi______ frames
    -       54.0000  -77.0000 -150.0000 99

#__ type_ start__ end____ width___ exp.time_
 17 omega   24.00   51.00   1.0000    2.0000
omega____ theta____ kappa____ phi______ frames
    -       54.0000   77.0000   30.0000 27

#__ type_ start__ end____ width___ exp.time_
 18 omega   27.00   53.00   1.0000    2.0000
omega____ theta____ kappa____ phi______ frames
    -       54.0000   77.0000  -30.0000 26

#__ type_ start__ end____ width___ exp.time_
 19 omega   28.00   58.00   1.0000    2.0000
omega____ theta____ kappa____ phi______ frames
    -       54.0000   77.0000 -150.0000 30

#__ type_ start__ end____ width___ exp.time_
 20 omega   24.00   50.00   1.0000    2.0000
omega____ theta____ kappa____ phi______ frames
    -       54.0000   77.0000 -180.0000 26

#__ type_ start__ end____ width___ exp.time_
 21 omega   23.00   48.00   1.0000    2.0000
omega____ theta____ kappa____ phi______ frames
    -       54.0000   78.0000   79.4631 25

#__ type_ start__ end____ width___ exp.time_
 22 omega   29.00   55.00   1.0000    2.0000
omega____ theta____ kappa____ phi______ frames
    -       54.0000   77.0000   60.0000 26

#__ type_ start__ end____ width___ exp.time_
 23 omega  -13.00   74.00   1.0000    2.0000
omega____ theta____ kappa____ phi______ frames
    -       54.0000  -57.0000 -120.0000 87

#__ type_ start__ end____ width___ exp.time_
 24 phi    242.00  327.00   1.0000    2.0000
omega____ theta____ kappa____ phi______ frames
  54.0000   54.0000  -40.0000     -     85

#__ type_ start__ end____ width___ exp.time_
 25 omega   27.00   53.00   1.0000    2.0000
omega____ theta____ kappa____ phi______ frames
    -       54.0000   77.0000 -120.0000 26

#__ type_ start__ end____ width___ exp.time_
 26 omega   29.00   55.00   1.0000    2.0000
omega____ theta____ kappa____ phi______ frames
    -       58.0000   77.0000   67.5280 26

#__ type_ start__ end____ width___ exp.time_
 27 omega   33.00   85.00   1.0000    2.0000
omega____ theta____ kappa____ phi______ frames
    -       58.0000   76.0000  133.3857 52

#__ type_ start__ end____ width___ exp.time_
 28 omega   93.00  119.00   1.0000    2.0000
omega____ theta____ kappa____ phi______ frames
    -       58.0000   76.0000  -83.5751 26

#__ type_ start__ end____ width___ exp.time_
 29 omega   29.00   57.00   1.0000    2.0000
omega____ theta____ kappa____ phi______ frames
    -       58.0000   77.0000  -14.1496 28

#__ type_ start__ end____ width___ exp.time_
 30 omega   42.00   68.00   1.0000    2.0000
omega____ theta____ kappa____ phi______ frames
    -       58.0000   76.0000   73.4532 26

#__ type_ start__ end____ width___ exp.time_
 31 omega   30.00   56.00   1.0000    2.0000
omega____ theta____ kappa____ phi______ frames
    -       58.0000   76.0000  -83.5751 26

#__ type_ start__ end____ width___ exp.time_
 32 omega   44.00   70.00   1.0000    2.0000
omega____ theta____ kappa____ phi______ frames
    -       66.0000   50.0000   44.4372 26

#__ type_ start__ end____ width___ exp.time_
 33 omega  107.00  133.00   1.0000    2.0000
omega____ theta____ kappa____ phi______ frames
    -       66.0000   50.0000   44.4372 26

#__ type_ start__ end____ width___ exp.time_
 34 omega   36.00   62.00   1.0000    2.0000
omega____ theta____ kappa____ phi______ frames
    -       66.0000   77.0000  -70.1817 26

#__ type_ start__ end____ width___ exp.time_
 35 omega   37.00   62.00   1.0000    2.0000
omega____ theta____ kappa____ phi______ frames
    -       66.0000   29.0000 -146.9669 25

#__ type_ start__ end____ width___ exp.time_
 36 omega   38.00   83.00   1.0000    2.0000
omega____ theta____ kappa____ phi______ frames
    -       66.0000   75.0000  175.6913 45

#__ type_ start__ end____ width___ exp.time_
 37 omega   75.00  105.00   1.0000    2.0000
omega____ theta____ kappa____ phi______ frames
    -       66.0000   69.0000  -10.6321 30

#__ type_ start__ end____ width___ exp.time_
 38 omega   43.00   69.00   1.0000    2.0000
omega____ theta____ kappa____ phi______ frames
    -       66.0000   69.0000  -10.6321 26

#__ type_ start__ end____ width___ exp.time_
 39 omega   43.00   92.00   1.0000    2.0000
omega____ theta____ kappa____ phi______ frames
    -       70.0000   75.0000  -63.3302 49

#__ type_ start__ end____ width___ exp.time_
 40 omega   90.00  116.00   1.0000    2.0000
omega____ theta____ kappa____ phi______ frames
    -       70.0000   62.0000 -130.7695 26

#__ type_ start__ end____ width___ exp.time_
 41 omega   48.00   86.00   1.0000    2.0000
omega____ theta____ kappa____ phi______ frames
    -       70.0000   62.0000 -130.7695 38

#__ type_ start__ end____ width___ exp.time_
 42 omega   52.00   85.00   1.0000    2.0000
omega____ theta____ kappa____ phi______ frames
    -       74.0000   62.0000   99.9541 33

#__ type_ start__ end____ width___ exp.time_
 43 omega   51.00   86.00   1.0000    2.0000
omega____ theta____ kappa____ phi______ frames
    -       74.0000   47.0000   90.2834 35

#__ type_ start__ end____ width___ exp.time_
 44 omega   60.00   86.00   1.0000    2.0000
omega____ theta____ kappa____ phi______ frames
    -       78.0000   53.0000   40.9300 26

#__ type_ start__ end____ width___ exp.time_
 45 omega   60.00   95.00   1.0000    4.0000
omega____ theta____ kappa____ phi______ frames
    -       82.0000   66.0000 -110.1582 35

#__ type_ start__ end____ width___ exp.time_
 46 omega   24.00  108.00   1.0000    4.0000
omega____ theta____ kappa____ phi______ frames
    -       82.0000  -80.0000    0.0537 84

#__ type_ start__ end____ width___ exp.time_
 47 omega   59.00   85.00   1.0000    4.0000
omega____ theta____ kappa____ phi______ frames
    -       86.0000   71.0000   47.3096 26

#__ type_ start__ end____ width___ exp.time_
 48 omega   63.00  127.00   1.0000    4.0000
omega____ theta____ kappa____ phi______ frames
    -       90.0000   73.0000  -50.0199 64

#__ type_ start__ end____ width___ exp.time_
 49 omega   67.00  106.00   1.0000    4.0000
omega____ theta____ kappa____ phi______ frames
    -       94.0000   73.0000   87.0706 39

#__ type_ start__ end____ width___ exp.time_
 50 omega   77.00  103.00   1.0000    4.0000
omega____ theta____ kappa____ phi______ frames
    -       98.0000   61.0000 -174.0762 26

#__ type_ start__ end____ width___ exp.time_
 51 omega  112.00  163.00   1.0000    4.0000
omega____ theta____ kappa____ phi______ frames
    -       98.0000   73.0000  -92.2682 51

#__ type_ start__ end____ width___ exp.time_
 52 omega   71.00  107.00   1.0000    4.0000
omega____ theta____ kappa____ phi______ frames
    -       98.0000   73.0000  -92.2682 36

#__ type_ start__ end____ width___ exp.time_
 53 omega   75.00  106.00   1.0000    4.0000
omega____ theta____ kappa____ phi______ frames
    -       98.0000   68.0000  124.2388 31

#__ type_ start__ end____ width___ exp.time_
 54 omega  149.00  176.00   1.0000    4.0000
omega____ theta____ kappa____ phi______ frames
    -      108.0000   77.0000  120.0000 27

#__ type_ start__ end____ width___ exp.time_
 55 omega  118.00  145.00   1.0000    4.0000
omega____ theta____ kappa____ phi______ frames
    -      108.0000   77.0000  120.0000 27

#__ type_ start__ end____ width___ exp.time_
 56 omega   80.00  106.00   1.0000    4.0000
omega____ theta____ kappa____ phi______ frames
    -      108.0000   77.0000  120.0000 26

#__ type_ start__ end____ width___ exp.time_
 57 omega   78.00  105.00   1.0000    4.0000
omega____ theta____ kappa____ phi______ frames
    -      108.0000  -77.0000   90.0000 27

#__ type_ start__ end____ width___ exp.time_
 58 omega   42.00   68.00   1.0000    4.0000
omega____ theta____ kappa____ phi______ frames
    -      108.0000  -77.0000   90.0000 26

#__ type_ start__ end____ width___ exp.time_
 59 omega   78.00  163.00   1.0000    4.0000
omega____ theta____ kappa____ phi______ frames
    -      108.0000   77.0000   60.0000 85

#__ type_ start__ end____ width___ exp.time_
 60 omega   80.00  106.00   1.0000    4.0000
omega____ theta____ kappa____ phi______ frames
    -      108.0000   77.0000 -180.0000 26

#__ type_ start__ end____ width___ exp.time_
 61 omega   78.00  177.00   1.0000    4.0000
omega____ theta____ kappa____ phi______ frames
    -      108.0000   77.0000 -120.0000 99

#__ type_ start__ end____ width___ exp.time_
 62 omega   86.00  173.00   1.0000    4.0000
omega____ theta____ kappa____ phi______ frames
    -      108.0000   64.0000  -60.0000 87

#__ type_ start__ end____ width___ exp.time_
 63 omega   85.00  175.00   1.0000    4.0000
omega____ theta____ kappa____ phi______ frames
    -      108.0000   64.0000  -30.0000 90

#__ type_ start__ end____ width___ exp.time_
 64 omega   48.00   74.00   1.0000    4.0000
omega____ theta____ kappa____ phi______ frames
    -      108.0000  -78.0000  141.8375 26

#__ type_ start__ end____ width___ exp.time_
 65 omega   83.00  177.00   1.0000    4.0000
omega____ theta____ kappa____ phi______ frames
    -      108.0000   77.0000   30.0000 94

#__ type_ start__ end____ width___ exp.time_
 66 omega   85.00  174.00   1.0000    4.0000
omega____ theta____ kappa____ phi______ frames
    -      108.0000   64.0000  150.0000 89

#__ type_ start__ end____ width___ exp.time_
 67 omega   81.00  107.00   1.0000    4.0000
omega____ theta____ kappa____ phi______ frames
    -      108.0000   77.0000 -150.0000 26

#__ type_ start__ end____ width___ exp.time_
 68 omega  148.00  175.00   1.0000    4.0000
omega____ theta____ kappa____ phi______ frames
    -      108.0000   64.0000    0.0000 27

#__ type_ start__ end____ width___ exp.time_
 69 omega   86.00  116.00   1.0000    4.0000
omega____ theta____ kappa____ phi______ frames
    -      108.0000   64.0000   30.0000 30

#__ type_ start__ end____ width___ exp.time_
 70 omega   85.00  111.00   1.0000    4.0000
omega____ theta____ kappa____ phi______ frames
    -      108.0000   64.0000    0.0000 26

#__ type_ start__ end____ width___ exp.time_
 71 omega   87.00  166.00   1.0000    4.0000
omega____ theta____ kappa____ phi______ frames
    -      108.0000   64.0000 -180.0000 79

#__ type_ start__ end____ width___ exp.time_
 72 omega   77.00  136.00   1.0000    4.0000
omega____ theta____ kappa____ phi______ frames
    -      108.0000  -80.0000   36.5623 59

#__ type_ start__ end____ width___ exp.time_
 73 omega   81.00  107.00   1.0000    4.0000
omega____ theta____ kappa____ phi______ frames
    -      108.0000   77.0000  -60.0000 26

#__ type_ start__ end____ width___ exp.time_
 74 omega   40.00  123.00   1.0000    4.0000
omega____ theta____ kappa____ phi______ frames
    -      108.0000  -80.0000  175.5739 83

#__ type_ start__ end____ width___ exp.time_
 75 omega   78.00  104.00   1.0000    4.0000
omega____ theta____ kappa____ phi______ frames
    -      108.0000   77.0000  150.0000 26

#__ type_ start__ end____ width___ exp.time_
 76 omega   78.00  105.00   1.0000    4.0000
omega____ theta____ kappa____ phi______ frames
    -      108.0000   77.0000  -30.0000 27

#__ type_ start__ end____ width___ exp.time_
 77 omega   41.00   67.00   1.0000    4.0000
omega____ theta____ kappa____ phi______ frames
    -      108.0000  -80.0000   36.5623 26

#__ type_ start__ end____ width___ exp.time_
 78 omega   79.00  177.00   1.0000    4.0000
omega____ theta____ kappa____ phi______ frames
    -      108.0000   77.0000   90.0000 98

#__ type_ start__ end____ width___ exp.time_
 79 omega   78.00  104.00   1.0000    4.0000
omega____ theta____ kappa____ phi______ frames
    -      108.0000   77.0000    0.0000 26

#__ type_ start__ end____ width___ exp.time_
 80 omega   86.00  171.00   1.0000    4.0000
omega____ theta____ kappa____ phi______ frames
    -      108.0000   64.0000 -150.0000 85

#__ type_ start__ end____ width___ exp.time_
 81 omega  138.00  166.00   1.0000    4.0000
omega____ theta____ kappa____ phi______ frames
    -      108.0000   77.0000  -90.0000 28

#__ type_ start__ end____ width___ exp.time_
 82 omega   83.00  159.00   1.0000    4.0000
omega____ theta____ kappa____ phi______ frames
    -      108.0000   38.0000   30.0000 76

#__ type_ start__ end____ width___ exp.time_
 83 omega   78.00  104.00   1.0000    4.0000
omega____ theta____ kappa____ phi______ frames
    -      108.0000   77.0000  -90.0000 26

#__ type_ start__ end____ width___ exp.time_
 84 omega   77.00  135.00   1.0000    4.0000
omega____ theta____ kappa____ phi______ frames
    -      108.0000  -77.0000 -120.0000 58

#__ type_ start__ end____ width___ exp.time_
 85 omega  142.00  168.00   1.0000    4.0000
omega____ theta____ kappa____ phi______ frames
    -      108.0000   77.0000 -150.0000 26

#__ type_ start__ end____ width___ exp.time_
 86 omega   72.00   98.00   1.0000    4.0000
omega____ theta____ kappa____ phi______ frames
    -      108.0000  -77.0000  -30.0000 26

#__ type_ start__ end____ width___ exp.time_
 87 omega   38.00   64.00   1.0000    4.0000
omega____ theta____ kappa____ phi______ frames
    -      108.0000  -77.0000 -120.0000 26

#__ type_ start__ end____ width___ exp.time_
 88 omega   38.00  139.00   1.0000    4.0000
omega____ theta____ kappa____ phi______ frames
    -      108.0000  -80.0000  -61.7736 101

;
_diffrn_measurement_device 'four-circle diffractometer'
_diffrn_measurement_device_type 'Agilent SuperNova, Dual, Cu at zero, Eos'
_diffrn_measurement_method '\w and \p scans'
_diffrn_measurement_specimen_support 'polyimid foil'
_diffrn_orient_matrix_UB_11 0.0217401000
_diffrn_orient_matrix_UB_12 -0.0096320000
_diffrn_orient_matrix_UB_13 0.1109536000
_diffrn_orient_matrix_UB_21 0.2084570000
_diffrn_orient_matrix_UB_22 -0.0719432000
_diffrn_orient_matrix_UB_23 -0.0075541000
_diffrn_orient_matrix_UB_31 0.1528461000
_diffrn_orient_matrix_UB_32 0.1564504000
_diffrn_orient_matrix_UB_33 0.0387325000
_diffrn_radiation_monochromator mirror
_diffrn_radiation_probe x-ray
_diffrn_radiation_type 'Cu K\a'
_diffrn_radiation_wavelength 1.54184
_diffrn_reflns_av_R_equivalents 0.0280
_diffrn_reflns_av_unetI/netI 0.0188
_diffrn_reflns_Laue_measured_fraction_full 0.983
_diffrn_reflns_Laue_measured_fraction_max 0.975
_diffrn_reflns_limit_h_max 7
_diffrn_reflns_limit_h_min -7
_diffrn_reflns_limit_k_max 11
_diffrn_reflns_limit_k_min -11
_diffrn_reflns_limit_l_max 16
_diffrn_reflns_limit_l_min -16
_diffrn_reflns_number 12788
_diffrn_reflns_point_group_measured_fraction_full 0.983
_diffrn_reflns_point_group_measured_fraction_max 0.975
_diffrn_reflns_theta_full 67.684
_diffrn_reflns_theta_max 70.741
_diffrn_reflns_theta_min 3.378
_diffrn_source 'microfocus X-Ray tube'
_diffrn_source_type 'Agilent SuperNova (Cu) X-ray Source'
_exptl_absorpt_coefficient_mu 2.211
_exptl_absorpt_correction_T_max 0.920
_exptl_absorpt_correction_T_min 0.647
_exptl_absorpt_correction_type gaussian
_exptl_absorpt_process_details
;
CrysAlisPro, Agilent Technologies,
Version 1.171.37.34k (release 13-08-2014 CrysAlis171 .NET)
(compiled Aug 13 2014,16:31:05)
Numerical absorption correction based on gaussian integration over
			a multifaceted crystal model
Empirical absorption correction using spherical harmonics,
 implemented in SCALE3 ABSPACK scaling algorithm.
;
_exptl_crystal_colour yellow
_exptl_crystal_colour_primary yellow
_exptl_crystal_density_diffrn 2.085
_exptl_crystal_description needle
_exptl_crystal_F_000 458
_exptl_crystal_size_max 0.3660
_exptl_crystal_size_mid 0.1406
_exptl_crystal_size_min 0.0581
_refine_diff_density_max 0.362
_refine_diff_density_min -0.204
_refine_diff_density_rms 0.048
_refine_ls_extinction_method none
_refine_ls_goodness_of_fit_ref 1.033
_refine_ls_hydrogen_treatment refxyz
_refine_ls_matrix_type full
_refine_ls_number_parameters 286
_refine_ls_number_reflns 2809
_refine_ls_number_restraints 0
_refine_ls_restrained_S_all 1.033
_refine_ls_R_factor_all 0.0314
_refine_ls_R_factor_gt 0.0290
_refine_ls_shift/su_max 0.000
_refine_ls_shift/su_mean 0.000
_refine_ls_structure_factor_coef Fsqd
_refine_ls_weighting_details 'w=1/[\s^2^(Fo^2^)+(0.0454P)^2^+0.3208P] where P=(Fo^2^+2Fc^2^)/3'
_refine_ls_weighting_scheme calc
_refine_ls_wR_factor_gt 0.0801
_refine_ls_wR_factor_ref 0.0819
_reflns_Friedel_coverage 0.000
_reflns_number_gt 2581
_reflns_number_total 2809
_reflns_threshold_expression 'I > 2\s(I)'
_cod_data_source_file ol5b00942_si_002.cif
_cod_data_source_block ga_lh10
_cod_original_cell_volume 747.30(4)
_cod_database_code 1555019
_audit_block_refno 2190
_audit_block_usercomment 'LH535, needle ,yellow'
_shelxl_version_number 2014/6
_chemical_oxdiff_formula 'C32 H4 F26 N4'
_chemical_oxdiff_usercomment 'LH535, needle ,yellow'
_shelx_space_group_comment
;
The symmetry employed for this shelxl refinement is uniquely defined
by the following loop, which should always be used as a source of
symmetry information in preference to the above space-group names.
They are only intended as comments.
;
_shelx_estimated_absorpt_t_max 0.809
_shelx_estimated_absorpt_t_min 0.809
_reflns_odcompleteness_completeness 98.36
_reflns_odcompleteness_iscentric 1
_reflns_odcompleteness_theta 66.97
_olex2_refinement_description
;
1. Fixed Uiso
 At 1.2 times of:
  All C(H) groups
;
_olex2_submission_special_instructions 'No special instructions were received'
_cell_oxdiff_length_a 6.15317(18)
_cell_oxdiff_length_b 9.3804(3)
_cell_oxdiff_length_c 13.8177(4)
_cell_oxdiff_angle_alpha 103.878(2)
_cell_oxdiff_angle_beta 100.265(2)
_cell_oxdiff_angle_gamma 98.231(2)
_cell_oxdiff_volume 747.30(4)
_cell_oxdiff_measurement_reflns_used 7785

loop_
_symmetry_equiv_pos_as_xyz
'x, y, z'
'-x, -y, -z'

loop_
_atom_site_label
_atom_site_type_symbol
_atom_site_fract_x
_atom_site_fract_y
_atom_site_fract_z
_atom_site_U_iso_or_equiv
_atom_site_adp_type
_atom_site_occupancy
_atom_site_site_symmetry_order
_atom_site_calc_flag
_atom_site_refinement_flags_posn
F1 F 0.20826(15) 0.42227(10) 0.85617(7) 0.0268(2) Uani 1 1 d .
F2 F 0.00561(14) 0.25769(11) 0.71874(7) 0.0260(2) Uani 1 1 d .
F3 F 0.11427(15) 0.14314(11) 0.87493(7) 0.0284(2) Uani 1 1 d .
F4 F 0.26197(15) 0.05543(10) 0.74618(7) 0.0275(2) Uani 1 1 d .
F5 F 0.66634(15) 0.22562(12) 0.84675(8) 0.0330(2) Uani 1 1 d .
F6 F 0.52225(18) 0.08446(13) 0.92972(9) 0.0429(3) Uani 1 1 d .
F7 F 0.53174(17) 0.32176(13) 0.97533(7) 0.0400(3) Uani 1 1 d .
F8 F 0.90805(17) 0.63545(11) 0.93428(7) 0.0320(2) Uani 1 1 d .
F9 F 1.08369(17) 0.82708(12) 0.90150(7) 0.0362(3) Uani 1 1 d .
F10 F 0.72198(17) 0.78582(11) 0.87485(7) 0.0333(2) Uani 1 1 d .
F11 F 0.28128(15) -0.01690(10) 0.45554(8) 0.0317(2) Uani 1 1 d .
F12 F 0.26226(16) 0.04003(11) 0.31271(7) 0.0347(2) Uani 1 1 d .
F13 F 0.07095(14) 0.13394(10) 0.41862(7) 0.0264(2) Uani 1 1 d .
N1 N 0.5410(2) 0.47133(14) 0.76538(9) 0.0198(3) Uani 1 1 d .
N2 N 0.3405(2) 0.26947(14) 0.61992(9) 0.0194(3) Uani 1 1 d .
C1 C 0.6942(2) 0.50731(16) 0.71254(11) 0.0182(3) Uani 1 1 d .
C2 C 0.8829(2) 0.62801(16) 0.76055(10) 0.0197(3) Uani 1 1 d .
C3 C 0.9564(2) 0.33963(17) 0.29069(11) 0.0196(3) Uani 1 1 d .
H3 H 0.836(3) 0.260(2) 0.2558(14) 0.023 Uiso 1 1 d R
C4 C 0.9718(2) 0.41960(16) 0.39537(11) 0.0177(3) Uani 1 1 d .
C5 C 0.8400(2) 0.46404(15) 0.55457(10) 0.0166(3) Uani 1 1 d .
C6 C 0.6762(2) 0.42652(16) 0.60995(10) 0.0175(3) Uani 1 1 d .
C7 C 0.4904(2) 0.30774(16) 0.56591(11) 0.0175(3) Uani 1 1 d .
C8 C 0.4639(2) 0.22517(16) 0.46075(11) 0.0181(3) Uani 1 1 d .
C9 C 0.6161(2) 0.26298(16) 0.40647(11) 0.0186(3) Uani 1 1 d .
H9 H 0.593(3) 0.206(2) 0.3372(14) 0.022 Uiso 1 1 d R
C10 C 0.8086(2) 0.38218(16) 0.45066(10) 0.0172(3) Uani 1 1 d .
C21 C 0.3792(2) 0.35431(16) 0.71572(11) 0.0192(3) Uani 1 1 d .
C23 C 0.2159(2) 0.30603(17) 0.77863(11) 0.0206(3) Uani 1 1 d .
C24 C 0.2721(2) 0.17681(17) 0.82396(11) 0.0210(3) Uani 1 1 d .
C25 C 0.5041(3) 0.20450(19) 0.89672(12) 0.0259(3) Uani 1 1 d .
C26 C 0.8996(3) 0.71923(18) 0.86897(11) 0.0248(3) Uani 1 1 d .
C27 C 0.2682(2) 0.09432(17) 0.41176(11) 0.0199(3) Uani 1 1 d .

loop_
_atom_site_aniso_label
_atom_site_aniso_U_11
_atom_site_aniso_U_22
_atom_site_aniso_U_33
_atom_site_aniso_U_23
_atom_site_aniso_U_13
_atom_site_aniso_U_12
F1 0.0323(5) 0.0232(5) 0.0281(5) 0.0032(4) 0.0201(4) 0.0050(4)
F2 0.0175(4) 0.0349(5) 0.0282(4) 0.0115(4) 0.0098(3) 0.0026(4)
F3 0.0264(5) 0.0339(5) 0.0301(5) 0.0142(4) 0.0167(4) 0.0001(4)
F4 0.0343(5) 0.0211(5) 0.0253(4) 0.0022(4) 0.0098(4) 0.0028(4)
F5 0.0226(4) 0.0441(6) 0.0391(5) 0.0175(5) 0.0146(4) 0.0083(4)
F6 0.0391(6) 0.0463(7) 0.0497(6) 0.0313(5) 0.0040(5) 0.0050(5)
F7 0.0357(5) 0.0482(7) 0.0259(5) -0.0032(4) 0.0033(4) 0.0026(5)
F8 0.0409(5) 0.0378(6) 0.0182(4) 0.0073(4) 0.0127(4) 0.0032(4)
F9 0.0386(5) 0.0349(6) 0.0242(5) -0.0061(4) 0.0139(4) -0.0123(4)
F10 0.0394(5) 0.0297(5) 0.0314(5) -0.0003(4) 0.0195(4) 0.0088(4)
F11 0.0253(5) 0.0217(5) 0.0470(6) 0.0138(4) 0.0035(4) -0.0008(4)
F12 0.0329(5) 0.0353(6) 0.0258(5) -0.0064(4) 0.0140(4) -0.0099(4)
F13 0.0183(4) 0.0293(5) 0.0311(5) 0.0064(4) 0.0071(3) 0.0042(4)
N1 0.0219(6) 0.0197(6) 0.0204(6) 0.0058(5) 0.0110(5) 0.0035(5)
N2 0.0199(6) 0.0197(6) 0.0210(6) 0.0066(5) 0.0099(5) 0.0029(5)
C1 0.0210(7) 0.0174(7) 0.0195(7) 0.0065(5) 0.0097(5) 0.0044(6)
C2 0.0243(7) 0.0179(7) 0.0177(7) 0.0040(6) 0.0091(6) 0.0031(6)
C3 0.0214(7) 0.0176(7) 0.0190(7) 0.0033(6) 0.0077(5) 0.0004(6)
C4 0.0203(7) 0.0156(7) 0.0191(6) 0.0051(5) 0.0089(5) 0.0034(6)
C5 0.0192(7) 0.0145(7) 0.0188(6) 0.0054(5) 0.0090(5) 0.0041(6)
C6 0.0196(7) 0.0155(7) 0.0199(7) 0.0054(5) 0.0090(5) 0.0042(6)
C7 0.0182(6) 0.0174(7) 0.0202(7) 0.0067(5) 0.0087(5) 0.0054(6)
C8 0.0188(7) 0.0157(7) 0.0207(7) 0.0044(5) 0.0074(5) 0.0029(6)
C9 0.0208(7) 0.0166(7) 0.0190(7) 0.0030(5) 0.0086(5) 0.0033(6)
C10 0.0191(7) 0.0150(7) 0.0193(7) 0.0050(5) 0.0081(5) 0.0033(6)
C21 0.0201(7) 0.0204(7) 0.0207(7) 0.0078(6) 0.0099(5) 0.0053(6)
C23 0.0199(7) 0.0225(8) 0.0202(7) 0.0036(6) 0.0105(5) 0.0030(6)
C24 0.0227(7) 0.0208(8) 0.0204(7) 0.0044(6) 0.0123(6) 0.0003(6)
C25 0.0258(8) 0.0301(9) 0.0244(7) 0.0101(6) 0.0100(6) 0.0032(7)
C26 0.0276(8) 0.0248(8) 0.0208(7) 0.0024(6) 0.0121(6) -0.0007(6)
C27 0.0209(7) 0.0191(7) 0.0212(7) 0.0045(6) 0.0098(5) 0.0037(6)

loop_
_atom_type_symbol
_atom_type_description
_atom_type_scat_dispersion_real
_atom_type_scat_dispersion_imag
_atom_type_scat_source
C C 0.0181 0.0091 'International Tables Vol C Tables 4.2.6.8 and 6.1.1.4'
H H 0.0000 0.0000 'International Tables Vol C Tables 4.2.6.8 and 6.1.1.4'
F F 0.0727 0.0534 'International Tables Vol C Tables 4.2.6.8 and 6.1.1.4'
N N 0.0311 0.0180 'International Tables Vol C Tables 4.2.6.8 and 6.1.1.4'

loop_
_exptl_crystal_face_index_h
_exptl_crystal_face_index_k
_exptl_crystal_face_index_l
_exptl_crystal_face_perp_dist
_exptl_oxdiff_crystal_face_indexfrac_h
_exptl_oxdiff_crystal_face_indexfrac_k
_exptl_oxdiff_crystal_face_indexfrac_l
_exptl_oxdiff_crystal_face_x
_exptl_oxdiff_crystal_face_y
_exptl_oxdiff_crystal_face_z
2 4 0 0.0538 2.0015 3.9980 0.0048 0.0055 0.1296 0.9316
-3 3 -5 0.1178 -3.0005 3.0013 -4.9982 -0.6487 -0.8036 -0.1826
-2 -3 -1 0.0477 -2.0015 -2.9981 -1.0039 -0.1260 -0.1940 -0.8139
1 4 -8 0.0084 0.9979 3.9998 -7.9972 -0.9041 -0.0193 0.4685
-1 -3 8 0.0299 -0.9974 -3.0001 7.9983 0.8947 -0.0525 -0.3120
-4 1 2 0.1414 -3.9979 1.0011 2.0010 0.1255 -0.9205 -0.3769
4 -3 -3 0.1533 3.9965 -3.0004 -3.0035 -0.2175 1.0716 0.0251
-2 -4 1 0.0455 -2.0011 -3.9982 0.9954 0.1055 -0.1370 -0.8928
2 -4 5 0.1340 2.0002 -4.0006 4.9969 0.6364 0.6670 -0.1266
-1 -5 -1 0.1042 -1.0026 -4.9980 -1.0061 -0.0853 0.1582 -0.9742

loop_
_geom_angle_atom_site_label_1
_geom_angle_atom_site_label_2
_geom_angle_atom_site_label_3
_geom_angle
_geom_angle_site_symmetry_1
C21 N1 C1 115.40(12) .
C21 N2 C7 114.98(13) .
N1 C1 C2 120.10(13) .
N1 C1 C6 121.29(14) .
C6 C1 C2 118.60(12) .
C1 C2 C26 119.16(12) .
C3 C2 C1 120.41(13) 2_766
C3 C2 C26 120.43(14) 2_766
C2 C3 H3 117.0(11) 2_766
C2 C3 C4 121.97(14) 2_766
C4 C3 H3 120.9(11) .
C5 C4 C3 118.63(13) 2_766
C5 C4 C10 119.14(13) 2_766
C10 C4 C3 122.19(14) .
C4 C5 C6 119.18(13) 2_766
C4 C5 C10 122.30(13) 2_766
C10 C5 C6 118.52(13) .
C1 C6 C5 121.12(13) .
C7 C6 C1 116.93(12) .
C7 C6 C5 121.94(13) .
N2 C7 C6 121.60(13) .
N2 C7 C8 119.97(13) .
C6 C7 C8 118.43(12) .
C7 C8 C27 119.69(12) .
C9 C8 C7 119.99(13) .
C9 C8 C27 120.31(13) .
C8 C9 H9 117.6(11) .
C8 C9 C10 122.32(13) .
C10 C9 H9 120.1(11) .
C4 C10 C5 118.56(14) .
C4 C10 C9 122.67(13) .
C5 C10 C9 118.76(13) .
N1 C21 N2 129.73(13) .
N1 C21 C23 115.29(12) .
N2 C21 C23 114.95(13) .
F1 C23 F2 107.49(11) .
F1 C23 C21 110.67(12) .
F1 C23 C24 107.98(11) .
F2 C23 C21 109.56(11) .
F2 C23 C24 106.52(12) .
C21 C23 C24 114.33(11) .
F3 C24 F4 108.17(12) .
F3 C24 C23 108.34(11) .
F3 C24 C25 107.82(11) .
F4 C24 C23 108.51(11) .
F4 C24 C25 106.87(12) .
C25 C24 C23 116.85(13) .
F5 C25 C24 109.90(12) .
F6 C25 F5 108.02(13) .
F6 C25 C24 108.83(13) .
F7 C25 F5 108.92(13) .
F7 C25 F6 109.37(13) .
F7 C25 C24 111.73(13) .
F8 C26 F9 107.41(13) .
F8 C26 F10 107.87(12) .
F8 C26 C2 112.07(13) .
F9 C26 F10 107.19(13) .
F9 C26 C2 111.36(12) .
F10 C26 C2 110.72(12) .
F11 C27 F12 107.87(12) .
F11 C27 F13 106.89(11) .
F11 C27 C8 112.00(12) .
F12 C27 C8 110.77(12) .
F13 C27 F12 107.15(12) .
F13 C27 C8 111.92(12) .

loop_
_geom_bond_atom_site_label_1
_geom_bond_atom_site_label_2
_geom_bond_distance
_geom_bond_site_symmetry_2
F1 C23 1.3459(17) .
F2 C23 1.3547(17) .
F3 C24 1.3422(16) .
F4 C24 1.3506(17) .
F5 C25 1.3292(17) .
F6 C25 1.3238(19) .
F7 C25 1.3139(19) .
F8 C26 1.3304(18) .
F9 C26 1.3345(19) .
F10 C26 1.3395(19) .
F11 C27 1.3306(17) .
F12 C27 1.3329(17) .
F13 C27 1.3315(16) .
N1 C1 1.3450(18) .
N1 C21 1.323(2) .
N2 C7 1.3476(18) .
N2 C21 1.3306(19) .
C1 C2 1.435(2) .
C1 C6 1.414(2) .
C2 C3 1.356(2) 2_766
C2 C26 1.5138(19) .
C3 C2 1.356(2) 2_766
C3 H3 0.940(19) .
C3 C4 1.4401(19) .
C4 C5 1.415(2) 2_766
C4 C10 1.4199(19) .
C5 C4 1.415(2) 2_766
C5 C6 1.4240(19) .
C5 C10 1.4206(19) .
C6 C7 1.407(2) .
C7 C8 1.4414(19) .
C8 C9 1.3594(19) .
C8 C27 1.517(2) .
C9 H9 0.953(19) .
C9 C10 1.436(2) .
C21 C23 1.5296(18) .
C23 C24 1.545(2) .
C24 C25 1.541(2) .

loop_
_geom_torsion_atom_site_label_1
_geom_torsion_atom_site_label_2
_geom_torsion_atom_site_label_3
_geom_torsion_atom_site_label_4
_geom_torsion
_geom_torsion_site_symmetry_1
_geom_torsion_site_symmetry_4
F1 C23 C24 F3 57.79(15) . .
F1 C23 C24 F4 175.02(10) . .
F1 C23 C24 C25 -64.15(15) . .
F2 C23 C24 F3 -57.41(14) . .
F2 C23 C24 F4 59.81(13) . .
F2 C23 C24 C25 -179.36(11) . .
F3 C24 C25 F5 174.67(12) . .
F3 C24 C25 F6 56.56(16) . .
F3 C24 C25 F7 -64.31(16) . .
F4 C24 C25 F5 58.58(16) . .
F4 C24 C25 F6 -59.52(15) . .
F4 C24 C25 F7 179.60(11) . .
N1 C1 C2 C3 176.89(13) . 2_766
N1 C1 C2 C26 -3.4(2) . .
N1 C1 C6 C5 -179.39(12) . .
N1 C1 C6 C7 0.3(2) . .
N1 C21 C23 F1 25.45(17) . .
N1 C21 C23 F2 143.81(12) . .
N1 C21 C23 C24 -96.73(15) . .
N2 C7 C8 C9 -179.49(13) . .
N2 C7 C8 C27 -0.64(19) . .
N2 C21 C23 F1 -156.33(12) . .
N2 C21 C23 F2 -37.96(16) . .
N2 C21 C23 C24 81.49(16) . .
C1 N1 C21 N2 -2.6(2) . .
C1 N1 C21 C23 175.35(12) . .
C1 C2 C26 F8 60.06(18) . .
C1 C2 C26 F9 -179.59(13) . .
C1 C2 C26 F10 -60.43(18) . .
C1 C6 C7 N2 -2.1(2) . .
C1 C6 C7 C8 178.60(12) . .
C2 C1 C6 C5 -0.5(2) . .
C2 C1 C6 C7 179.22(12) . .
C2 C3 C4 C5 0.5(2) 2_766 2_766
C2 C3 C4 C10 -177.40(13) 2_766 .
C3 C2 C26 F8 -120.22(15) 2_766 .
C3 C2 C26 F9 0.1(2) 2_766 .
C3 C2 C26 F10 119.29(15) 2_766 .
C3 C4 C10 C5 178.21(12) . .
C3 C4 C10 C9 -0.4(2) . .
C4 C5 C6 C1 2.5(2) 2_766 .
C4 C5 C6 C7 -177.20(12) 2_766 .
C4 C5 C10 C4 -0.4(2) 2_766 .
C4 C5 C10 C9 178.28(12) 2_766 .
C5 C4 C10 C5 0.4(2) 2_766 .
C5 C4 C10 C9 -178.24(12) 2_766 .
C5 C6 C7 N2 177.59(12) . .
C5 C6 C7 C8 -1.7(2) . .
C6 C1 C2 C3 -2.0(2) . 2_766
C6 C1 C2 C26 177.68(13) . .
C6 C5 C10 C4 179.96(12) . .
C6 C5 C10 C9 -1.38(19) . .
C6 C7 C8 C9 -0.2(2) . .
C6 C7 C8 C27 178.66(12) . .
C7 N2 C21 N1 0.9(2) . .
C7 N2 C21 C23 -177.06(12) . .
C7 C8 C9 C10 1.3(2) . .
C7 C8 C27 F11 -64.37(16) . .
C7 C8 C27 F12 175.16(12) . .
C7 C8 C27 F13 55.65(17) . .
C8 C9 C10 C4 178.15(13) . .
C8 C9 C10 C5 -0.5(2) . .
C9 C8 C27 F11 114.47(15) . .
C9 C8 C27 F12 -6.00(19) . .
C9 C8 C27 F13 -125.51(14) . .
C10 C5 C6 C1 -177.83(12) . .
C10 C5 C6 C7 2.5(2) . .
C21 N1 C1 C2 -177.11(12) . .
C21 N1 C1 C6 1.8(2) . .
C21 N2 C7 C6 1.60(19) . .
C21 N2 C7 C8 -179.12(12) . .
C21 C23 C24 F3 -178.57(12) . .
C21 C23 C24 F4 -61.34(16) . .
C21 C23 C24 C25 59.49(17) . .
C23 C24 C25 F5 -63.11(17) . .
C23 C24 C25 F6 178.78(12) . .
C23 C24 C25 F7 57.91(17) . .
C27 C8 C9 C10 -177.58(12) . .
